data_2239154
loop_
_publ_author_name
'Oruganti, Madhavi'
'Trivedi, Darshak R.'

_publ_section_title
;
 4-Nitrobenzoic acid--sulfathiazole (1/1)
;
_journal_issue 1
_journal_name_full 'Acta Crystallographica Section E'
_journal_page_first o85
_journal_page_last o86
_journal_paper_doi 10.1107/S1600536813034004
_journal_volume 70
_journal_year 2014
_chemical_formula_iupac 'C7 H5 N1 O4, C9 H9 N3 O2 S2'
_chemical_formula_moiety 'C7 H5 N1 O4, C9 H9 N3 O2 S2'
_chemical_formula_sum 'C16 H14 N4 O6 S2'
_chemical_formula_weight 422.45
_chemical_name_common
;
4-Nitrobenzoic acid--sulfathiazole (1/1)
;
_chemical_name_systematic
;
4-Amino-<i>N</i>-(1,3-thiazol-2-yl)benzenesulfonamide--4-nitrobenzoic
acid (1/1)
;
_space_group_IT_number 14
_symmetry_cell_setting monoclinic
_symmetry_space_group_name_Hall '-P 2yn'
_symmetry_space_group_name_H-M 'P 1 21/n 1'
_atom_sites_solution_hydrogens geom
_atom_sites_solution_primary direct
_atom_sites_solution_secondary difmap
_audit_creation_method SHELXL-97
_cell_angle_alpha 90.00
_cell_angle_beta 94.5510(10)
_cell_angle_gamma 90.00
_cell_formula_units_Z 4
_cell_length_a 6.6309(2)
_cell_length_b 15.0142(6)
_cell_length_c 17.7082(7)
_cell_measurement_temperature 296(2)
_cell_volume 1757.43(11)
_computing_cell_refinement 'SAINT (Bruker, 2001)'
_computing_data_collection 'SMART (Bruker, 2001)'
_computing_data_reduction 'SAINT (Bruker, 2001)'
_computing_molecular_graphics 'Mercury (Macrae <i>et al.</i>, 2008)'
_computing_publication_material
;SHELXL97 (Sheldrick, 2008) and
Mercury (Macrae <i>et al.</i>, 2008)
;
_computing_structure_refinement 'SHELXL97 (Sheldrick, 2008)'
_computing_structure_solution 'SHELXS97 (Sheldrick, 2008)'
_diffrn_ambient_temperature 296(2)
_diffrn_measured_fraction_theta_full 1.000
_diffrn_measured_fraction_theta_max 1.000
_diffrn_measurement_device_type 'Bruker APEXII CCD'
_diffrn_measurement_method 'w scans'
_diffrn_radiation_monochromator graphite
_diffrn_radiation_source 'fine-focus sealed tube'
_diffrn_radiation_type MoK\a
_diffrn_radiation_wavelength 0.71073
_diffrn_reflns_av_R_equivalents 0.0142
_diffrn_reflns_av_sigmaI/netI 0.0093
_diffrn_reflns_limit_h_max 8
_diffrn_reflns_limit_h_min -8
_diffrn_reflns_limit_k_max 18
_diffrn_reflns_limit_k_min -18
_diffrn_reflns_limit_l_max 21
_diffrn_reflns_limit_l_min -21
_diffrn_reflns_number 17445
_diffrn_reflns_theta_full 26.00
_diffrn_reflns_theta_max 26.00
_diffrn_reflns_theta_min 1.78
_exptl_absorpt_coefficient_mu 0.348
_exptl_absorpt_correction_T_max 0.482
_exptl_absorpt_correction_T_min 0.291
_exptl_absorpt_correction_type multi-scan
_exptl_absorpt_process_details '(SADABS; Sheldrick, 2004)'
_exptl_crystal_colour yellow
_exptl_crystal_density_diffrn 1.600
_exptl_crystal_density_method 'not measured'
_exptl_crystal_description needle
_exptl_crystal_F_000 872
_exptl_crystal_size_max 0.50
_exptl_crystal_size_mid 0.42
_exptl_crystal_size_min 0.21
_refine_diff_density_max 0.387
_refine_diff_density_min -0.436
_refine_ls_extinction_method none
_refine_ls_goodness_of_fit_ref 0.893
_refine_ls_hydrogen_treatment refall
_refine_ls_matrix_type full
_refine_ls_number_parameters 309
_refine_ls_number_reflns 3460
_refine_ls_number_restraints 69
_refine_ls_restrained_S_all 0.884
_refine_ls_R_factor_all 0.0269
_refine_ls_R_factor_gt 0.0260
_refine_ls_shift/su_max 0.001
_refine_ls_shift/su_mean 0.000
_refine_ls_structure_factor_coef Fsqd
_refine_ls_weighting_details 'calc w=1/[\s^2^(Fo^2^)+(0.1000P)^2^+0.4859P] where P=(Fo^2^+2Fc^2^)/3'
_refine_ls_weighting_scheme calc
_refine_ls_wR_factor_gt 0.1008
_refine_ls_wR_factor_ref 0.1035
_reflns_number_gt 3329
_reflns_number_total 3460
_reflns_threshold_expression I>2sigma(I)
_cod_data_source_file ds2237sup1.cif
_cod_data_source_block I
_cod_original_sg_symbol_H-M 'P 21/n'
_cod_database_code 2239154
_cod_database_fobs_code 2239154

loop_
_symmetry_equiv_pos_as_xyz
'x, y, z'
'-x+1/2, y+1/2, -z+1/2'
'-x, -y, -z'
'x-1/2, -y-1/2, z-1/2'

loop_
_atom_site_type_symbol
_atom_site_label
_atom_site_fract_x
_atom_site_fract_y
_atom_site_fract_z
_atom_site_U_iso_or_equiv
_atom_site_adp_type
_atom_site_calc_flag
_atom_site_refinement_flags
_atom_site_occupancy
_atom_site_symmetry_multiplicity
S S2 0.48584(4) 0.124204(19) 0.466507(17) 0.01376(12) Uani d U 1 1
S S1 0.14759(4) 0.067179(19) 0.329580(16) 0.01280(12) Uani d U 1 1
O O3 0.79216(14) 0.45216(6) 0.45069(5) 0.0192(2) Uani d U 1 1
O O1 0.35756(14) 0.06086(6) 0.31268(5) 0.0177(2) Uani d U 1 1
O O2 0.00325(15) 0.01141(6) 0.28659(5) 0.0205(2) Uani d U 1 1
O O4 0.87828(14) 0.45703(6) 0.57587(6) 0.0207(2) Uani d U 1 1
O O5 -0.09352(14) 0.24225(7) 0.52201(6) 0.0238(2) Uani d U 1 1
O O6 -0.00680(16) 0.24314(8) 0.64238(6) 0.0288(3) Uani d U 1 1
N N3 0.21354(16) 0.06402(7) 0.54483(6) 0.0131(2) Uani d U 1 1
N N1 -0.09830(18) 0.44403(8) 0.28520(6) 0.0168(2) Uani d U 1 1
N N2 0.11857(15) 0.04399(7) 0.41709(6) 0.0136(2) Uani d U 1 1
N N4 0.02308(16) 0.26183(7) 0.57682(6) 0.0169(2) Uani d U 1 1
C C10 0.56484(18) 0.39184(8) 0.53399(7) 0.0127(2) Uani d U 1 1
C C1 -0.04137(19) 0.35734(8) 0.29501(6) 0.0138(3) Uani d U 1 1
C C12 0.24664(18) 0.32664(8) 0.48782(7) 0.0140(3) Uani d U 1 1
C C4 0.07641(18) 0.17915(8) 0.31658(6) 0.0124(2) Uani d U 1 1
C C11 0.42711(18) 0.36829(8) 0.47388(7) 0.0135(3) Uani d U 1 1
C C16 0.75894(18) 0.43659(8) 0.51864(7) 0.0128(3) Uani d U 1 1
C C7 0.25113(17) 0.07326(7) 0.47175(7) 0.0119(2) Uani d U 1 1
C C14 0.34332(19) 0.33362(9) 0.62365(7) 0.0174(3) Uani d U 1 1
C C5 0.21340(18) 0.24129(8) 0.29195(7) 0.0142(3) Uani d U 1 1
C C13 0.21044(18) 0.30973(8) 0.56242(7) 0.0139(3) Uani d U 1 1
C C6 0.15541(18) 0.32935(8) 0.28082(7) 0.0148(3) Uani d U 1 1
C C2 -0.17804(18) 0.29326(9) 0.31906(7) 0.0154(3) Uani d U 1 1
C C3 -0.12052(18) 0.20556(8) 0.32984(7) 0.0148(3) Uani d U 1 1
C C8 0.36390(19) 0.09498(8) 0.59690(7) 0.0152(3) Uani d U 1 1
C C9 0.5208(2) 0.13065(8) 0.56467(7) 0.0163(3) Uani d U 1 1
C C15 0.5226(2) 0.37525(8) 0.60900(7) 0.0162(3) Uani d U 1 1
H H4 0.348(2) 0.2196(10) 0.2828(8) 0.015(3) Uiso d . 1 1
H H2 0.241(2) 0.3722(10) 0.2601(8) 0.011(4) Uiso d . 1 1
H H3 -0.214(2) 0.1644(11) 0.3479(9) 0.018(4) Uiso d . 1 1
H H1 -0.309(3) 0.3095(11) 0.3254(9) 0.020(4) Uiso d . 1 1
H H7 0.641(2) 0.1555(11) 0.5896(9) 0.020(4) Uiso d . 1 1
H H6 0.349(2) 0.0888(11) 0.6484(10) 0.017(4) Uiso d . 1 1
H H10 0.460(3) 0.3790(11) 0.4221(10) 0.021(4) Uiso d . 1 1
H H13 0.611(3) 0.3917(11) 0.6479(10) 0.019(4) Uiso d . 1 1
H H11 0.156(3) 0.3092(12) 0.4478(10) 0.025(4) Uiso d . 1 1
H H12 0.320(3) 0.3195(13) 0.6759(10) 0.029(4) Uiso d . 1 1
H H5 0.104(3) 0.0336(12) 0.5566(10) 0.027(4) Uiso d . 1 1
H H9 -0.220(3) 0.4583(12) 0.2857(11) 0.027(4) Uiso d . 1 1
H H8 -0.017(3) 0.4768(13) 0.2669(11) 0.031(5) Uiso d . 1 1
H H14 1.001(6) 0.493(2) 0.561(2) 0.109(11) Uiso d . 1 1

loop_
_atom_site_aniso_label
_atom_site_aniso_U_11
_atom_site_aniso_U_22
_atom_site_aniso_U_33
_atom_site_aniso_U_12
_atom_site_aniso_U_13
_atom_site_aniso_U_23
S2 0.01302(19) 0.01389(19) 0.01468(19) -0.00210(10) 0.00299(13) 0.00102(10)
S1 0.0164(2) 0.01270(19) 0.00949(19) -0.00064(10) 0.00203(13) 0.00004(10)
O3 0.0198(5) 0.0193(5) 0.0197(5) -0.0013(4) 0.0093(4) 0.0007(4)
O1 0.0197(5) 0.0185(5) 0.0158(5) 0.0037(3) 0.0074(4) 0.0010(3)
O2 0.0281(5) 0.0176(5) 0.0152(5) -0.0048(4) -0.0027(4) -0.0023(3)
O4 0.0150(5) 0.0204(5) 0.0259(5) -0.0033(4) -0.0035(4) 0.0017(4)
O5 0.0178(5) 0.0270(5) 0.0261(5) -0.0070(4) -0.0006(4) 0.0014(4)
O6 0.0263(5) 0.0393(6) 0.0221(5) -0.0084(4) 0.0090(4) 0.0071(4)
N3 0.0136(5) 0.0136(5) 0.0121(5) -0.0014(4) 0.0017(4) 0.0018(4)
N1 0.0178(6) 0.0163(5) 0.0165(6) 0.0004(4) 0.0029(4) 0.0025(4)
N2 0.0153(5) 0.0150(5) 0.0107(5) -0.0025(4) 0.0015(4) 0.0020(4)
N4 0.0148(5) 0.0149(5) 0.0216(6) 0.0002(4) 0.0046(4) 0.0031(4)
C10 0.0128(6) 0.0112(5) 0.0144(6) 0.0015(4) 0.0028(4) 0.0004(4)
C1 0.0182(6) 0.0167(6) 0.0063(5) -0.0011(5) -0.0013(4) -0.0005(4)
C12 0.0141(6) 0.0133(6) 0.0143(6) 0.0005(4) 0.0000(5) -0.0012(4)
C4 0.0151(6) 0.0136(6) 0.0084(5) -0.0002(4) 0.0008(4) 0.0007(4)
C11 0.0153(6) 0.0130(6) 0.0125(6) 0.0015(4) 0.0028(5) -0.0001(4)
C16 0.0122(6) 0.0100(6) 0.0163(6) 0.0021(4) 0.0013(5) -0.0005(4)
C7 0.0135(6) 0.0092(5) 0.0133(6) 0.0015(4) 0.0020(5) 0.0017(4)
C14 0.0185(6) 0.0208(6) 0.0131(6) -0.0002(5) 0.0032(5) 0.0037(5)
C5 0.0134(6) 0.0187(6) 0.0104(5) -0.0009(4) 0.0006(4) 0.0013(4)
C13 0.0133(6) 0.0121(6) 0.0168(6) 0.0014(4) 0.0032(4) 0.0011(4)
C6 0.0154(6) 0.0165(6) 0.0125(6) -0.0027(5) 0.0008(4) 0.0034(4)
C2 0.0138(6) 0.0210(6) 0.0118(6) 0.0000(5) 0.0030(4) -0.0017(5)
C3 0.0159(6) 0.0172(6) 0.0118(6) -0.0037(5) 0.0033(4) 0.0003(4)
C8 0.0183(6) 0.0143(6) 0.0126(6) 0.0011(5) -0.0015(5) 0.0008(5)
C9 0.0172(6) 0.0151(6) 0.0164(6) -0.0008(5) -0.0012(5) -0.0010(4)
C15 0.0168(6) 0.0189(6) 0.0127(6) -0.0015(5) -0.0010(5) 0.0005(4)

loop_
_atom_type_symbol
_atom_type_description
_atom_type_scat_dispersion_real
_atom_type_scat_dispersion_imag
_atom_type_scat_source
C C 0.0033 0.0016 'International Tables Vol C Tables 4.2.6.8 and 6.1.1.4'
H H 0.0000 0.0000 'International Tables Vol C Tables 4.2.6.8 and 6.1.1.4'
N N 0.0061 0.0033 'International Tables Vol C Tables 4.2.6.8 and 6.1.1.4'
O O 0.0106 0.0060 'International Tables Vol C Tables 4.2.6.8 and 6.1.1.4'
S S 0.1246 0.1234 'International Tables Vol C Tables 4.2.6.8 and 6.1.1.4'

loop_
_geom_angle_atom_site_label_1
_geom_angle_atom_site_label_2
_geom_angle_atom_site_label_3
_geom_angle
C9 S2 C7 91.15(6)
O2 S1 O1 117.43(6)
O2 S1 N2 104.88(5)
O1 S1 N2 111.93(5)
O2 S1 C4 109.05(6)
O1 S1 C4 106.74(5)
N2 S1 C4 106.31(5)
C7 N3 C8 115.34(11)
C7 N2 S1 120.35(9)
O6 N4 O5 123.71(11)
O6 N4 C13 118.49(11)
O5 N4 C13 117.80(10)
C11 C10 C15 120.76(12)
C11 C10 C16 119.79(11)
C15 C10 C16 119.44(11)
N1 C1 C2 120.80(12)
N1 C1 C6 120.80(12)
C2 C1 C6 118.40(11)
C13 C12 C11 117.96(11)
C5 C4 C3 120.06(11)
C5 C4 S1 120.40(9)
C3 C4 S1 119.53(9)
C12 C11 C10 120.03(11)
O3 C16 O4 124.74(11)
O3 C16 C10 118.31(11)
O4 C16 C10 116.95(11)
N2 C7 N3 120.29(11)
N2 C7 S2 130.38(9)
N3 C7 S2 109.33(9)
C15 C14 C13 118.09(11)
C6 C5 C4 120.11(11)
C12 C13 C14 123.38(11)
C12 C13 N4 117.81(11)
C14 C13 N4 118.80(11)
C5 C6 C1 120.54(11)
C3 C2 C1 121.03(11)
C2 C3 C4 119.84(11)
C9 C8 N3 113.21(11)
C8 C9 S2 110.97(10)
C14 C15 C10 119.77(12)
C1 N1 H8 116.2(14)
C1 N1 H9 120.1(13)
H8 N1 H9 121.3(19)
C7 N3 H5 119.5(11)
C8 N3 H5 124.8(11)
C1 C2 H1 119.5(10)
C3 C2 H1 119.4(10)
C2 C3 H3 119.2(9)
C4 C3 H3 121.0(9)
C4 C5 H4 117.1(9)
C6 C5 H4 122.8(9)
C1 C6 H2 117.1(9)
C5 C6 H2 122.2(9)
N3 C8 H6 119.6(9)
C9 C8 H6 127.3(9)

loop_
_geom_bond_atom_site_label_1
_geom_bond_atom_site_label_2
_geom_bond_distance
S2 C9 1.7381(14)
S2 C7 1.7433(12)
S1 O2 1.4426(10)
S1 O1 1.4502(9)
S1 N2 1.6146(10)
S1 C4 1.7563(12)
O3 C16 1.2622(16)
O4 C16 1.2729(16)
O5 N4 1.2276(16)
O6 N4 1.2257(15)
N3 C7 1.3445(16)
N3 C8 1.3836(16)
N1 C1 1.3626(17)
N2 C7 1.3294(16)
N4 C13 1.4751(16)
C10 C11 1.3920(17)
C10 C15 1.4013(17)
C10 C16 1.4958(16)
C1 C2 1.4106(17)
C1 C6 1.4122(17)
C12 C13 1.3848(17)
C12 C11 1.3896(17)
C4 C5 1.3961(17)
C4 C3 1.4022(17)
C14 C15 1.3859(18)
C14 C13 1.3890(18)
C5 C6 1.3866(17)
C2 C3 1.3798(19)
C8 C9 1.3375(18)
N1 H8 0.82(2)
N1 H9 0.84(2)
N3 H5 0.897(19)
C2 H1 0.92(2)
C3 H3 0.949(15)
C5 H4 0.976(14)
C6 H2 0.951(14)
C8 H6 0.930(18)
C9 H7 0.956(15)

loop_
_geom_hbond_atom_site_label_D
_geom_hbond_atom_site_label_H
_geom_hbond_atom_site_label_A
_geom_hbond_site_symmetry_A
_geom_hbond_distance_DH
_geom_hbond_distance_HA
_geom_hbond_distance_DA
_geom_hbond_angle_DHA
O4 H14 O3 3_766 1.03(4) 1.63(4) 2.6493(13) 172(3)
N1 H8 O1 2 0.82(2) 2.22(2) 3.0113(15) 163.3(18)
N1 H9 O2 2_455 0.838(19) 2.326(19) 3.0509(15) 145.0(17)
N3 H5 N2 3_556 0.897(19) 1.96(2) 2.8583(15) 174.2(16)
C14 H12 Cg2 4_666 0.974(18) 2.867(18) 3.6648(14) 139.8(15)
